data_7700538
loop_
_publ_author_name
'Naito, Toshio'
'Watanabe, Naoki'
'Sakamoto, Yuuka'
'Miyaji, Yuuko'
'Shirahata, Takashi'
'Misaki, Yohji'
'Kitou, Shunsuke'
'Sawa, Hiroshi'

_publ_section_title
;
 A molecular crystal with an unprecedentedly long-lived photoexcited
 state.
;
_journal_issue 34
_journal_name_full 'Dalton transactions (Cambridge, England : 2003)'
_journal_page_first 12858
_journal_page_last 12866
_journal_paper_doi 10.1039/c9dt02377a
_journal_volume 48
_journal_year 2019
_chemical_formula_moiety 'C24 H12 Au2 N2 S20'
_chemical_formula_sum 'C24 H12 Au2 N2 S20'
_chemical_formula_weight 1363.51
_chemical_name_systematic BPY[Au(dmit)2]2
_chemical_properties_physical Photo-sensitive
_space_group_crystal_system monoclinic
_space_group_IT_number 14
_space_group_name_Hall '-P 2ybc'
_space_group_name_H-M_alt 'P 1 21/c 1'
_symmetry_space_group_name_Hall '-P 2ybc'
_symmetry_space_group_name_H-M 'P 1 21/c 1'
_atom_sites_solution_hydrogens geom
_atom_sites_solution_primary direct
_atom_sites_solution_secondary difmap
_audit_update_record
;
2019-06-29 deposited with the CCDC.    2019-07-04 downloaded from the CCDC.
;
_cell_angle_alpha 90.0000
_cell_angle_beta 100.850(2)
_cell_angle_gamma 90.0000
_cell_formula_units_Z 4
_cell_length_a 11.2060(2)
_cell_length_b 14.3033(3)
_cell_length_c 23.4697(5)
_cell_measurement_reflns_used 23617
_cell_measurement_temperature 125
_cell_measurement_theta_max 31.36
_cell_measurement_theta_min 2.30
_cell_volume 3694.54(13)
_computing_cell_refinement 'CrysAlisPro 1.171.38.46 (Rigaku OD, 2015)'
_computing_data_collection 'CrysAlisPro 1.171.38.46 (Rigaku OD, 2015)'
_computing_data_reduction 'CrysAlisPro 1.171.38.46 (Rigaku OD, 2015)'
_computing_molecular_graphics 'CrystalStructure 4.2.2'
_computing_publication_material 'CrystalStructure 4.2.2 (Rigaku, 2016)'
_computing_structure_refinement 'SHELXL Version 2014/6 (Sheldrick, 2008)'
_computing_structure_solution 'SHELXT Version 2014/4 (Sheldrick, 2014)'
_diffrn_ambient_temperature 125
_diffrn_detector_area_resol_mean 28.626
_diffrn_measured_fraction_theta_full 1.000
_diffrn_measured_fraction_theta_max 1.000
_diffrn_measurement_device_type 'Rigaku Saturn724'
_diffrn_measurement_method \w
_diffrn_radiation_type 'Mo K\a'
_diffrn_radiation_wavelength 0.71075
_diffrn_reflns_av_R_equivalents 0.0916
_diffrn_reflns_Laue_measured_fraction_full 1.000
_diffrn_reflns_Laue_measured_fraction_max 1.000
_diffrn_reflns_limit_h_max 14
_diffrn_reflns_limit_h_min -14
_diffrn_reflns_limit_k_max 18
_diffrn_reflns_limit_k_min -18
_diffrn_reflns_limit_l_max 30
_diffrn_reflns_limit_l_min -30
_diffrn_reflns_number 60402
_diffrn_reflns_point_group_measured_fraction_full 1.000
_diffrn_reflns_point_group_measured_fraction_max 1.000
_diffrn_reflns_theta_full 25.242
_diffrn_reflns_theta_max 28.000
_diffrn_reflns_theta_min 2.269
_diffrn_standards_number 0
_exptl_absorpt_coefficient_mu 9.118
_exptl_absorpt_correction_T_max 0.913
_exptl_absorpt_correction_T_min 0.311
_exptl_absorpt_correction_type multi-scan
_exptl_absorpt_process_details
;
CrysAlisPro 1.171.38.46 (Rigaku Oxford Diffraction, 2015)
Empirical absorption correction using spherical harmonics,
 implemented in SCALE3 ABSPACK scaling algorithm.
;
_exptl_crystal_colour black
_exptl_crystal_density_diffrn 2.451
_exptl_crystal_density_method 'not measured'
_exptl_crystal_description plate
_exptl_crystal_F_000 2592.00
_exptl_crystal_preparation 'Magnetic properties'
_exptl_crystal_recrystallization_method 'Re-crystallisation from solvent: CH3CN'
_exptl_crystal_size_max 0.300
_exptl_crystal_size_mid 0.140
_exptl_crystal_size_min 0.010
_refine_diff_density_max 2.01
_refine_diff_density_min -1.43
_refine_ls_extinction_method none
_refine_ls_goodness_of_fit_ref 1.034
_refine_ls_hydrogen_treatment constr
_refine_ls_number_parameters 443
_refine_ls_number_reflns 8909
_refine_ls_number_restraints 18
_refine_ls_R_factor_all 0.0610
_refine_ls_R_factor_gt 0.0457
_refine_ls_shift/su_max 0.003
_refine_ls_structure_factor_coef Fsqd
_refine_ls_weighting_details 'w = 1/[\s^2^(Fo^2^)+(0.0421P)^2^+18.6995P] where P=(Fo^2^+2Fc^2^)/3'
_refine_ls_weighting_scheme calc
_refine_ls_wR_factor_gt 0.1004
_refine_ls_wR_factor_ref 0.1091
_reflns_Friedel_coverage 0.000
_reflns_number_gt 7271
_reflns_number_total 8909
_reflns_threshold_expression F^2^>2.0\s(F^2^)
_cod_data_source_file c9dt02377a2.cif
_cod_data_source_block UV_125K
_cod_depositor_comments 'Adding full bibliography for 7700531--7700563.cif.'
_cod_database_code 7700538
_shelxl_version_number 2014/6

loop_
_space_group_symop_id
_space_group_symop_operation_xyz
1 +X,+Y,+Z
2 -X,1/2+Y,1/2-Z
3 -X,-Y,-Z
4 +X,-1/2-Y,-1/2+Z

loop_
_atom_site_label
_atom_site_type_symbol
_atom_site_fract_x
_atom_site_fract_y
_atom_site_fract_z
_atom_site_U_iso_or_equiv
_atom_site_adp_type
_atom_site_occupancy
_atom_site_site_symmetry_order
_atom_site_calc_flag
_atom_site_refinement_flags_posn
_atom_site_refinement_flags_adp
_atom_site_refinement_flags_occupancy
_atom_site_disorder_assembly
_atom_site_disorder_group
Au2 Au 0.49287(11) 0.35001(11) 0.74231(5) 0.0123(4) Uani 0.84(2) 1 d . U P A 1
Au3 Au 0.4981(9) 0.376(3) 0.7479(6) 0.045(3) Uani 0.16(2) 1 d . U P A 2
Au1 Au 0.99276(2) 0.37177(2) 0.75194(2) 0.01369(9) Uani 1 1 d . . . . .
S1 S 1.1519(2) 0.36597(18) 0.46822(9) 0.0425(6) Uani 1 1 d . . . . .
S2 S 1.09159(17) 0.46885(14) 0.56918(8) 0.0262(4) Uani 1 1 d . . . . .
S3 S 1.07331(18) 0.26748(14) 0.56672(8) 0.0271(4) Uani 1 1 d . . . . .
S4 S 1.02307(17) 0.48669(12) 0.68638(8) 0.0217(4) Uani 1 1 d . . . . .
S5 S 0.99423(16) 0.25599(12) 0.68264(8) 0.0200(4) Uani 1 1 d . . . . .
S6 S 0.99034(17) 0.48881(12) 0.82021(8) 0.0216(4) Uani 1 1 d . . . . .
S7 S 0.96267(17) 0.25732(12) 0.81835(8) 0.0223(4) Uani 1 1 d . . . . .
S8 S 0.90893(17) 0.48006(15) 0.93530(8) 0.0279(4) Uani 1 1 d . . . . .
S9 S 0.88843(18) 0.27888(15) 0.93458(8) 0.0290(4) Uani 1 1 d . . . . .
S10 S 0.8189(2) 0.3855(2) 1.03227(10) 0.0500(7) Uani 1 1 d . . . . .
S11 S 0.68573(19) 0.39200(16) 0.46734(9) 0.0336(5) Uani 1 1 d . . . . .
S12 S 0.48913(17) 0.38476(15) 0.53689(8) 0.0279(4) Uani 1 1 d . . . . .
S13 S 0.73955(16) 0.37003(13) 0.59470(8) 0.0227(4) Uani 1 1 d . . . . .
S14 S 0.38993(16) 0.37161(14) 0.64777(8) 0.0241(4) Uani 1 1 d . . . . .
S15 S 0.68005(16) 0.35717(14) 0.71405(8) 0.0232(4) Uani 1 1 d . . . . .
S16 S 0.30847(16) 0.35861(13) 0.77400(8) 0.0229(4) Uani 1 1 d . . . . .
S17 S 0.59684(16) 0.31820(14) 0.83603(8) 0.0265(4) Uani 1 1 d . . . . .
S18 S 0.25652(17) 0.35718(14) 0.89519(8) 0.0263(4) Uani 1 1 d . . . . .
S19 S 0.50744(18) 0.32459(16) 0.94960(9) 0.0327(5) Uani 1 1 d . . . . .
S20 S 0.3189(2) 0.34166(19) 1.02301(10) 0.0429(6) Uani 1 1 d . . . . .
N1 N 0.5086(6) 0.5826(5) 0.8201(3) 0.0294(15) Uani 1 1 d . . . . .
N2 N 0.6811(6) 0.6167(4) 0.7504(3) 0.0217(13) Uani 1 1 d . . . . .
C1 C 1.1095(7) 0.3675(6) 0.5317(4) 0.0320(19) Uani 1 1 d . . . . .
C2 C 1.0501(6) 0.4161(5) 0.6297(3) 0.0174(14) Uani 1 1 d . . . . .
C3 C 1.0408(6) 0.3221(5) 0.6289(3) 0.0188(15) Uani 1 1 d . . . . .
C4 C 0.9455(6) 0.4231(5) 0.8756(3) 0.0189(14) Uani 1 1 d . . . . .
C5 C 0.9355(6) 0.3284(5) 0.8749(3) 0.0179(14) Uani 1 1 d . . . . .
C6 C 0.8666(7) 0.3818(6) 0.9700(4) 0.034(2) Uani 1 1 d . . . . .
C7 C 0.6402(7) 0.3835(5) 0.5294(3) 0.0252(17) Uani 1 1 d . . . . .
C8 C 0.5139(6) 0.3724(5) 0.6124(3) 0.0228(16) Uani 1 1 d . . . . .
C9 C 0.6319(7) 0.3649(5) 0.6386(3) 0.0223(16) Uani 1 1 d . . . . .
C10 C 0.3621(6) 0.3466(5) 0.8491(3) 0.0242(16) Uani 1 1 d . . . . .
C11 C 0.4771(7) 0.3316(5) 0.8737(3) 0.0250(16) Uani 1 1 d . . . . .
C12 C 0.3589(7) 0.3422(6) 0.9591(3) 0.0285(17) Uani 1 1 d . . . . .
C13 C 0.7677(7) 0.6225(5) 0.7185(3) 0.0245(16) Uani 1 1 d . . . . .
H13 H 0.8493 0.6327 0.7374 0.029 Uiso 1 1 calc R U . . .
C14 C 0.7421(7) 0.6141(6) 0.6596(4) 0.0309(18) Uani 1 1 d . . . . .
H14 H 0.8046 0.6182 0.6374 0.037 Uiso 1 1 calc R U . . .
C15 C 0.6233(8) 0.5994(5) 0.6332(3) 0.0306(18) Uani 1 1 d . . . . .
H15 H 0.6032 0.5940 0.5922 0.037 Uiso 1 1 calc R U . . .
C16 C 0.5331(7) 0.5924(5) 0.6654(3) 0.0259(17) Uani 1 1 d . . . . .
H16 H 0.4514 0.5815 0.6469 0.031 Uiso 1 1 calc R U . . .
C17 C 0.5627(6) 0.6016(5) 0.7259(3) 0.0205(15) Uani 1 1 d . . . . .
C18 C 0.4697(7) 0.5986(5) 0.7623(3) 0.0243(16) Uani 1 1 d . . . . .
C19 C 0.3478(7) 0.6131(5) 0.7418(3) 0.0248(16) Uani 1 1 d . . . . .
H19 H 0.3195 0.6234 0.7015 0.030 Uiso 1 1 calc R U . . .
C20 C 0.2663(7) 0.6128(5) 0.7792(4) 0.0291(18) Uani 1 1 d . . . . .
H20 H 0.1821 0.6225 0.7649 0.035 Uiso 1 1 calc R U . . .
C21 C 0.3083(8) 0.5983(6) 0.8368(4) 0.040(2) Uani 1 1 d . . . . .
H21 H 0.2532 0.5998 0.8630 0.048 Uiso 1 1 calc R U . . .
C22 C 0.4294(8) 0.5814(7) 0.8574(3) 0.039(2) Uani 1 1 d . . . . .
H22 H 0.4576 0.5690 0.8975 0.047 Uiso 1 1 calc R U . . .
C23 C 0.6399(7) 0.5621(6) 0.8418(3) 0.0310(18) Uani 1 1 d . . . . .
H23A H 0.6586 0.4970 0.8321 0.037 Uiso 1 1 calc R U . . .
H23B H 0.6598 0.5696 0.8845 0.037 Uiso 1 1 calc R U . . .
C24 C 0.7130(7) 0.6296(5) 0.8132(3) 0.0283(18) Uani 1 1 d . . . . .
H24A H 0.6950 0.6946 0.8234 0.034 Uiso 1 1 calc R U . . .
H24B H 0.8008 0.6180 0.8267 0.034 Uiso 1 1 calc R U . . .

loop_
_atom_site_aniso_label
_atom_site_aniso_U_11
_atom_site_aniso_U_22
_atom_site_aniso_U_33
_atom_site_aniso_U_23
_atom_site_aniso_U_13
_atom_site_aniso_U_12
Au2 0.0111(3) 0.0118(7) 0.0143(4) 0.00028(18) 0.0031(2) -0.00016(19)
Au3 0.0230(18) 0.073(9) 0.041(2) 0.009(4) 0.0122(16) 0.006(3)
Au1 0.01449(14) 0.01431(15) 0.01275(14) -0.00015(9) 0.00381(10) 0.00115(9)
S1 0.0412(13) 0.0716(17) 0.0192(11) 0.0055(10) 0.0171(10) 0.0109(11)
S2 0.0245(10) 0.0363(11) 0.0201(10) 0.0088(8) 0.0097(8) 0.0013(8)
S3 0.0299(10) 0.0352(11) 0.0184(10) -0.0056(8) 0.0098(8) 0.0024(8)
S4 0.0304(10) 0.0163(9) 0.0208(9) 0.0030(7) 0.0108(8) 0.0007(7)
S5 0.0255(9) 0.0176(9) 0.0184(9) -0.0032(7) 0.0083(7) -0.0005(7)
S6 0.0297(10) 0.0188(9) 0.0183(9) -0.0019(7) 0.0091(8) 0.0007(7)
S7 0.0330(10) 0.0190(9) 0.0157(9) 0.0018(7) 0.0067(8) -0.0021(7)
S8 0.0269(10) 0.0411(12) 0.0170(9) -0.0047(8) 0.0073(8) 0.0069(8)
S9 0.0290(10) 0.0424(12) 0.0161(9) 0.0061(8) 0.0060(8) -0.0082(9)
S10 0.0392(14) 0.094(2) 0.0213(11) 0.0006(12) 0.0176(10) -0.0033(13)
S11 0.0231(10) 0.0573(14) 0.0229(11) 0.0019(9) 0.0107(8) 0.0006(9)
S12 0.0165(9) 0.0474(12) 0.0203(10) 0.0018(8) 0.0047(8) 0.0005(8)
S13 0.0121(8) 0.0345(11) 0.0229(10) 0.0021(7) 0.0065(7) 0.0020(7)
S14 0.0134(8) 0.0380(11) 0.0208(10) 0.0020(8) 0.0030(7) -0.0010(7)
S15 0.0130(8) 0.0359(11) 0.0214(9) 0.0077(8) 0.0046(7) 0.0030(7)
S16 0.0143(9) 0.0339(11) 0.0213(9) 0.0019(8) 0.0051(7) 0.0033(7)
S17 0.0179(9) 0.0371(11) 0.0255(10) 0.0048(8) 0.0062(8) 0.0021(8)
S18 0.0200(9) 0.0375(11) 0.0236(10) -0.0002(8) 0.0100(8) 0.0025(8)
S19 0.0240(10) 0.0510(14) 0.0234(10) 0.0044(9) 0.0050(8) 0.0001(9)
S20 0.0410(13) 0.0649(16) 0.0264(12) -0.0097(11) 0.0155(10) -0.0091(12)
N1 0.026(3) 0.031(4) 0.033(4) 0.000(3) 0.008(3) -0.006(3)
N2 0.024(3) 0.021(3) 0.020(3) -0.001(2) 0.004(3) 0.002(2)
C1 0.023(4) 0.053(6) 0.022(4) 0.006(4) 0.010(3) 0.002(4)
C2 0.016(3) 0.029(4) 0.008(3) 0.003(3) 0.003(3) 0.004(3)
C3 0.008(3) 0.036(4) 0.012(3) -0.004(3) 0.002(3) -0.004(3)
C4 0.011(3) 0.029(4) 0.017(4) -0.003(3) 0.004(3) 0.003(3)
C5 0.012(3) 0.028(4) 0.012(3) 0.008(3) -0.004(3) -0.001(3)
C6 0.014(4) 0.068(6) 0.021(4) 0.003(4) 0.005(3) -0.001(4)
C7 0.022(4) 0.028(4) 0.026(4) -0.005(3) 0.005(3) -0.002(3)
C8 0.016(4) 0.028(4) 0.026(4) 0.006(3) 0.008(3) 0.000(3)
C9 0.019(4) 0.022(4) 0.027(4) 0.006(3) 0.005(3) 0.003(3)
C10 0.018(4) 0.032(4) 0.023(4) 0.000(3) 0.005(3) 0.003(3)
C11 0.026(4) 0.026(4) 0.025(4) 0.002(3) 0.009(3) 0.004(3)
C12 0.028(4) 0.035(5) 0.024(4) -0.006(3) 0.010(3) 0.000(3)
C13 0.024(4) 0.024(4) 0.027(4) 0.000(3) 0.008(3) 0.000(3)
C14 0.028(4) 0.039(5) 0.027(4) 0.003(4) 0.009(4) 0.005(3)
C15 0.038(5) 0.032(5) 0.023(4) 0.002(3) 0.007(4) 0.004(4)
C16 0.025(4) 0.026(4) 0.025(4) -0.008(3) 0.000(3) -0.001(3)
C17 0.022(4) 0.018(4) 0.021(4) 0.005(3) 0.002(3) -0.002(3)
C18 0.031(4) 0.025(4) 0.017(4) 0.002(3) 0.005(3) -0.004(3)
C19 0.029(4) 0.018(4) 0.026(4) 0.000(3) 0.001(3) -0.003(3)
C20 0.018(4) 0.034(5) 0.034(5) -0.003(4) 0.003(3) -0.002(3)
C21 0.032(5) 0.053(6) 0.037(5) -0.010(4) 0.014(4) -0.014(4)
C22 0.042(5) 0.059(6) 0.017(4) -0.003(4) 0.008(4) -0.014(4)
C23 0.028(4) 0.041(5) 0.024(4) 0.000(4) 0.004(3) 0.001(4)
C24 0.021(4) 0.032(5) 0.031(5) -0.002(3) 0.004(3) -0.005(3)

loop_
_atom_type_symbol
_atom_type_description
_atom_type_scat_dispersion_real
_atom_type_scat_dispersion_imag
_atom_type_scat_source
C C 0.0033 0.0016
;
International Tables for Crystallography
(Vol. C, Tables 4.2.6.8 and 6.1.1.4)
;
H H 0.0000 0.0000
;
International Tables for Crystallography
(Vol. C, Table 6.1.1.4)
;
Au Au -2.0133 8.8022
;
International Tables for Crystallography
(Vol. C, Tables 4.2.6.8 and 6.1.1.4)
;
N N 0.0061 0.0033
;
International Tables for Crystallography
(Vol. C, Tables 4.2.6.8 and 6.1.1.4)
;
S S 0.1246 0.1234
;
International Tables for Crystallography
(Vol. C, Tables 4.2.6.8 and 6.1.1.4)
;

loop_
_geom_angle_atom_site_label_1
_geom_angle_atom_site_label_2
_geom_angle_atom_site_label_3
_geom_angle
S15 Au2 S14 91.97(8)
S15 Au2 S16 174.09(11)
S14 Au2 S16 89.26(8)
S15 Au2 S17 87.72(8)
S14 Au2 S17 176.36(10)
S16 Au2 S17 91.42(8)
S17 Au3 S16 91.9(3)
S17 Au3 S15 87.8(3)
S16 Au3 S15 167(2)
S17 Au3 S14 158(2)
S16 Au3 S14 86.5(5)
S15 Au3 S14 88.7(5)
S4 Au1 S6 88.23(6)
S4 Au1 S5 91.11(6)
S6 Au1 S5 179.25(6)
S4 Au1 S7 179.53(6)
S6 Au1 S7 91.32(6)
S5 Au1 S7 89.34(6)
C1 S2 C2 97.3(4)
C1 S3 C3 97.5(4)
C2 S4 Au1 99.5(2)
C3 S5 Au1 99.4(2)
C4 S6 Au1 99.6(2)
C5 S7 Au1 99.7(2)
C6 S8 C4 97.2(4)
C6 S9 C5 97.6(4)
C7 S12 C8 97.4(4)
C7 S13 C9 97.3(4)
C8 S14 Au2 99.1(3)
C8 S14 Au3 99.4(3)
C9 S15 Au2 99.7(2)
C9 S15 Au3 102.3(4)
C10 S16 Au2 99.1(2)
C10 S16 Au3 96.7(4)
C11 S17 Au3 97.4(4)
C11 S17 Au2 99.2(3)
C12 S18 C10 96.3(4)
C12 S19 C11 96.6(4)
C22 N1 C18 121.2(7)
C22 N1 C23 119.9(7)
C18 N1 C23 118.9(6)
C13 N2 C17 121.8(6)
C13 N2 C24 119.5(6)
C17 N2 C24 118.7(6)
S1 C1 S2 123.6(5)
S1 C1 S3 123.4(5)
S2 C1 S3 113.0(4)
C3 C2 S4 124.3(5)
C3 C2 S2 116.9(5)
S4 C2 S2 118.8(4)
C2 C3 S5 124.6(5)
C2 C3 S3 115.3(5)
S5 C3 S3 120.1(4)
C5 C4 S8 116.5(5)
C5 C4 S6 124.1(5)
S8 C4 S6 119.4(4)
C4 C5 S9 115.8(5)
C4 C5 S7 124.3(5)
S9 C5 S7 119.9(4)
S10 C6 S9 123.5(5)
S10 C6 S8 123.6(6)
S9 C6 S8 112.8(4)
S11 C7 S13 122.8(5)
S11 C7 S12 124.2(5)
S13 C7 S12 113.0(4)
C9 C8 S14 125.4(6)
C9 C8 S12 115.0(6)
S14 C8 S12 119.6(4)
C8 C9 S13 117.2(6)
C8 C9 S15 123.5(6)
S13 C9 S15 119.1(4)
C11 C10 S18 117.3(6)
C11 C10 S16 124.9(6)
S18 C10 S16 117.8(4)
C10 C11 S17 124.9(6)
C10 C11 S19 116.0(6)
S17 C11 S19 119.1(4)
S20 C12 S18 122.9(5)
S20 C12 S19 123.2(5)
S18 C12 S19 113.8(4)
N2 C13 C14 121.8(7)
C13 C14 C15 118.0(8)
C14 C15 C16 120.9(8)
C15 C16 C17 119.4(7)
N2 C17 C16 118.0(7)
N2 C17 C18 120.1(7)
C16 C17 C18 121.9(7)
N1 C18 C19 118.9(7)
N1 C18 C17 117.1(7)
C19 C18 C17 124.0(7)
C18 C19 C20 120.6(7)
C21 C20 C19 119.1(8)
C20 C21 C22 120.7(8)
N1 C22 C21 119.4(8)
N1 C23 C24 107.8(6)
N2 C24 C23 108.6(6)

loop_
_geom_bond_atom_site_label_1
_geom_bond_atom_site_label_2
_geom_bond_distance
Au2 S15 2.318(2)
Au2 S14 2.321(2)
Au2 S16 2.328(2)
Au2 S17 2.332(2)
Au3 S17 2.306(8)
Au3 S16 2.333(9)
Au3 S15 2.339(9)
Au3 S14 2.434(16)
Au1 S4 2.3198(17)
Au1 S6 2.3208(17)
Au1 S5 2.3235(17)
Au1 S7 2.3283(18)
S1 C1 1.646(8)
S2 C1 1.727(9)
S2 C2 1.747(7)
S3 C1 1.736(8)
S3 C3 1.754(7)
S4 C2 1.742(7)
S5 C3 1.733(7)
S6 C4 1.752(7)
S7 C5 1.744(7)
S8 C6 1.734(9)
S8 C4 1.736(7)
S9 C6 1.730(9)
S9 C5 1.737(7)
S10 C6 1.649(8)
S11 C7 1.637(8)
S12 C7 1.735(8)
S12 C8 1.750(8)
S13 C7 1.726(8)
S13 C9 1.729(7)
S14 C8 1.748(7)
S15 C9 1.756(8)
S16 C10 1.761(8)
S17 C11 1.751(7)
S18 C12 1.721(8)
S18 C10 1.753(7)
S19 C12 1.739(8)
S19 C11 1.753(8)
S20 C12 1.645(8)
N1 C22 1.361(10)
N1 C18 1.363(9)
N1 C23 1.493(10)
N2 C13 1.334(9)
N2 C17 1.360(9)
N2 C24 1.462(9)
C2 C3 1.348(10)
C4 C5 1.358(10)
C8 C9 1.353(10)
C10 C11 1.326(10)
C13 C14 1.365(11)
C14 C15 1.374(11)
C15 C16 1.375(10)
C16 C17 1.401(10)
C17 C18 1.468(10)
C18 C19 1.376(10)
C19 C20 1.381(11)
C20 C21 1.362(12)
C21 C22 1.374(12)
C23 C24 1.503(10)
